data_4119076
loop_
_publ_author_name
'Eckert, H.'
'Moran, K.L.'
'Wasylishen, R.E.'
'Harrison, W.T.A.'
'Eichele, K.'
'Gier, T.E.'
'Stucky, G.D.'

_publ_section_title
;
 Synthesis and characterization of mixed ZnSe/GaP semiconductor species
 included in the sodalite structure
;
_journal_name_full 'Journal of the American Chemical Society'
_journal_page_first 10553
_journal_page_last 10558
_journal_paper_doi 10.1021/ja00076a013
_journal_volume 115
_journal_year 1993
_chemical_formula_sum 'B12 Ga2 O24 P2 Zn6'
_chemical_name_systematic '(Zn6 Ga2) P2 (B O2)12'
_space_group_IT_number 217
_symmetry_space_group_name_Hall 'I -4 2 3'
_symmetry_space_group_name_H-M 'I -4 3 m'
_cell_angle_alpha 90
_cell_angle_beta 90
_cell_angle_gamma 90
_cell_formula_units_Z 1
_cell_length_a 7.6139
_cell_length_b 7.6139
_cell_length_c 7.6139
_cell_volume 441.389
_citation_journal_id_ASTM JACSAT
_cod_data_source_file boron0-1_530.cif
_cod_data_source_block B12Ga2O24P2Zn6
_cod_database_code 4119076

loop_
_symmetry_equiv_pos_as_xyz
x,y,z
y,-x,-z
-x,-y,z
-y,x,-z
x,-y,-z
-y,-x,z
-x,y,-z
y,x,z
z,x,y
x,-z,-y
-z,-x,y
-x,z,-y
z,-x,-y
-x,-z,y
-z,x,-y
x,z,y
y,z,x
y,-z,-x
-z,-y,x
-y,z,-x
z,y,x
-y,-z,x
-z,y,-x
z,-y,-x
x+1/2,y+1/2,z+1/2
y+1/2,-x+1/2,-z+1/2
-x+1/2,-y+1/2,z+1/2
-y+1/2,x+1/2,-z+1/2
x+1/2,-y+1/2,-z+1/2
-y+1/2,-x+1/2,z+1/2
-x+1/2,y+1/2,-z+1/2
y+1/2,x+1/2,z+1/2
z+1/2,x+1/2,y+1/2
x+1/2,-z+1/2,-y+1/2
-z+1/2,-x+1/2,y+1/2
-x+1/2,z+1/2,-y+1/2
z+1/2,-x+1/2,-y+1/2
-x+1/2,-z+1/2,y+1/2
-z+1/2,x+1/2,-y+1/2
x+1/2,z+1/2,y+1/2
y+1/2,z+1/2,x+1/2
y+1/2,-z+1/2,-x+1/2
-z+1/2,-y+1/2,x+1/2
-y+1/2,z+1/2,-x+1/2
z+1/2,y+1/2,x+1/2
-y+1/2,-z+1/2,x+1/2
-z+1/2,y+1/2,-x+1/2
z+1/2,-y+1/2,-x+1/2

loop_
_atom_site_label
_atom_site_type_symbol
_atom_site_fract_x
_atom_site_fract_y
_atom_site_fract_z
_atom_site_occupancy
_atom_site_U_iso_or_equiv
Ga1 Ga+3 0.16732 0.16732 0.16732 0.25 0.0
B1 B+3 0.25 0.5 0 1 0.0
Zn1 Zn+2 0.16732 0.16732 0.16732 0.75 0.0
O1 O-2 0.14364 0.14364 0.4255 1 0.0
P1 P-3 0 0 0 1 0.0
